data_4504062
loop_
_publ_author_name
'Childs, Scott L.'
'Hardcastle, Kenneth I.'

_publ_section_title
;
 Cocrystals of Piroxicam with Carboxylic Acids
;
_journal_issue 7
_journal_name_full 'Crystal Growth &amp; Design'
_journal_page_first 1291
_journal_paper_doi 10.1021/cg060742p
_journal_volume 7
_journal_year 2007
_chemical_formula_moiety 'C15 H13 N3 O4 S, 0.25(C4 H8 O2)'
_chemical_formula_sum 'C16 H15 N3 O4.5 S'
_chemical_formula_weight 345.38
_chemical_name_common 'piroxicam:p-dioxane solvate (4:1)'
_chemical_name_systematic
;

 4-Hydroxy-2-methyl-N-(2-pyridyl)-2H-1,2-benzothiazine
 -3-carboxamide-1,1-dioxide 1,4-diethylene dioxide

;
_space_group_IT_number 2
_symmetry_cell_setting triclinic
_symmetry_space_group_name_Hall '-P 1'
_symmetry_space_group_name_H-M 'P -1'
_atom_sites_solution_hydrogens geom
_atom_sites_solution_primary direct
_atom_sites_solution_secondary difmap
_audit_creation_method SHELXL-97
_cell_angle_alpha 102.048(6)
_cell_angle_beta 99.758(7)
_cell_angle_gamma 109.836(8)
_cell_formula_units_Z 4
_cell_length_a 10.5355(13)
_cell_length_b 12.7289(14)
_cell_length_c 13.1794(14)
_cell_measurement_reflns_used 2727
_cell_measurement_temperature 173(2)
_cell_measurement_theta_max 65.463
_cell_measurement_theta_min 3.856
_cell_volume 1569.5(3)
_computing_cell_refinement 'Bruker SMART'
_computing_data_collection 'Bruker SMART'
_computing_data_reduction 'Bruker SAINT'
_computing_molecular_graphics 'Bruker SHELXTL'
_computing_publication_material 'Bruker SHELXTL'
_computing_structure_refinement 'SHELXL-97 (Sheldrick, 1997)'
_computing_structure_solution 'SHELXS-97 (Sheldrick, 1990)'
_diffrn_ambient_temperature 173(2)
_diffrn_measured_fraction_theta_full 0.792
_diffrn_measured_fraction_theta_max 0.792
_diffrn_measurement_device_type 'CCD area detector'
_diffrn_measurement_method 'phi and omega scans'
_diffrn_radiation_monochromator graphite
_diffrn_radiation_source 'fine-focus sealed tube'
_diffrn_radiation_type CuK\a
_diffrn_radiation_wavelength 1.54178
_diffrn_reflns_av_R_equivalents 0.0393
_diffrn_reflns_av_sigmaI/netI 0.0554
_diffrn_reflns_limit_h_max 11
_diffrn_reflns_limit_h_min -11
_diffrn_reflns_limit_k_max 14
_diffrn_reflns_limit_k_min -14
_diffrn_reflns_limit_l_max 14
_diffrn_reflns_limit_l_min -15
_diffrn_reflns_number 8090
_diffrn_reflns_theta_full 65.65
_diffrn_reflns_theta_max 65.65
_diffrn_reflns_theta_min 3.55
_exptl_absorpt_coefficient_mu 2.117
_exptl_absorpt_correction_T_max 0.8323
_exptl_absorpt_correction_T_min 0.6197
_exptl_absorpt_correction_type multi-scan
_exptl_absorpt_process_details 'SADABS V2.10, Sheldrick 2003'
_exptl_crystal_colour colourless
_exptl_crystal_density_diffrn 1.495
_exptl_crystal_density_meas 0
_exptl_crystal_density_method 'not measured'
_exptl_crystal_description plate
_exptl_crystal_F_000 736
_exptl_crystal_size_max 0.25
_exptl_crystal_size_mid 0.19
_exptl_crystal_size_min 0.09
_refine_diff_density_max 0.529
_refine_diff_density_min -0.649
_refine_diff_density_rms 0.115
_refine_ls_extinction_coef 0.0043(8)
_refine_ls_extinction_expression Fc^*^=kFc[1+0.001xFc^2^\l^3^/sin(2\q)]^-1/4^
_refine_ls_extinction_method SHELXL
_refine_ls_goodness_of_fit_ref 1.115
_refine_ls_hydrogen_treatment constr
_refine_ls_matrix_type full
_refine_ls_number_parameters 438
_refine_ls_number_reflns 4300
_refine_ls_number_restraints 0
_refine_ls_restrained_S_all 1.115
_refine_ls_R_factor_all 0.1053
_refine_ls_R_factor_gt 0.0584
_refine_ls_shift/su_max 0.000
_refine_ls_shift/su_mean 0.000
_refine_ls_structure_factor_coef Fsqd
_refine_ls_weighting_details 'calc w=1/[\s^2^(Fo^2^)+(0.1573P)^2^+0.0827P] where P=(Fo^2^+2Fc^2^)/3'
_refine_ls_weighting_scheme calc
_refine_ls_wR_factor_gt 0.1828
_refine_ls_wR_factor_ref 0.2303
_reflns_number_gt 3144
_reflns_number_total 4300
_reflns_threshold_expression >2sigma(I)
_cod_data_source_file cg060742psi20061021_092419.cif
_cod_data_source_block 9
_cod_depositor_comments
;
The following automatic conversions were performed:

'_symmetry_cell_setting' value 'Triclinic' changed to 'triclinic'
according to /home/saulius/struct/CIF-dictionaries/cif_core.dic
dictionary named 'cif_core.dic' version 2.4.1 from 2010-06-29.

Automatic conversion script
Id: cif_fix_values 1715 2011-07-08 13:25:40Z adriana 
;
_cod_original_sg_symbol_H-M P-1
_cod_original_formula_sum 'C16 H15 N3 O4.50 S'
_cod_database_code 4504062

loop_
_symmetry_equiv_pos_as_xyz
'x, y, z'
'-x, -y, -z'

loop_
_atom_site_label
_atom_site_type_symbol
_atom_site_fract_x
_atom_site_fract_y
_atom_site_fract_z
_atom_site_U_iso_or_equiv
_atom_site_adp_type
_atom_site_occupancy
_atom_site_symmetry_multiplicity
_atom_site_calc_flag
_atom_site_refinement_flags
C1 C 0.2010(4) 0.9635(3) 0.9707(3) 0.0366(10) Uani 1 1 d .
C2 C 0.1556(4) 0.9729(3) 1.0650(3) 0.0385(10) Uani 1 1 d .
C3 C 0.1170(4) 0.8703(4) 1.1098(3) 0.0413(10) Uani 1 1 d .
C4 C 0.0501(5) 0.8723(4) 1.1926(3) 0.0479(11) Uani 1 1 d .
H4 H 0.0257 0.9367 1.2171 0.058 Uiso 1 1 calc R
C5 C 0.0190(5) 0.7828(4) 1.2391(4) 0.0557(13) Uani 1 1 d .
H5 H -0.0252 0.7866 1.2961 0.067 Uiso 1 1 calc R
C6 C 0.0514(5) 0.6873(5) 1.2037(4) 0.0615(14) Uani 1 1 d .
H6 H 0.0285 0.6252 1.2356 0.074 Uiso 1 1 calc R
C7 C 0.1175(5) 0.6826(4) 1.1216(4) 0.0588(14) Uani 1 1 d .
H7 H 0.1403 0.6174 1.0969 0.071 Uiso 1 1 calc R
C8 C 0.1502(4) 0.7737(4) 1.0755(4) 0.0432(11) Uani 1 1 d .
C9 C 0.2490(4) 1.0567(3) 0.9243(4) 0.0398(10) Uani 1 1 d .
C10 C 0.2849(4) 1.2630(4) 0.9563(4) 0.0414(10) Uani 1 1 d .
C11 C 0.2594(5) 1.3575(4) 1.0109(4) 0.0498(12) Uani 1 1 d .
H11 H 0.2201 1.3529 1.0705 0.060 Uiso 1 1 calc R
C12 C 0.2912(6) 1.4561(4) 0.9782(5) 0.0642(14) Uani 1 1 d .
H12 H 0.2746 1.5203 1.0158 0.077 Uiso 1 1 calc R
C13 C 0.3477(6) 1.4640(4) 0.8906(4) 0.0638(15) Uani 1 1 d .
H13 H 0.3654 1.5311 0.8657 0.077 Uiso 1 1 calc R
C14 C 0.3766(5) 1.3736(4) 0.8421(4) 0.0592(13) Uani 1 1 d .
H14 H 0.4201 1.3785 0.7847 0.071 Uiso 1 1 calc R
C15 C 0.0610(5) 0.7880(4) 0.8185(4) 0.0553(13) Uani 1 1 d .
H15A H -0.0210 0.7841 0.8457 0.083 Uiso 1 1 calc R
H15B H 0.0546 0.7089 0.7873 0.083 Uiso 1 1 calc R
H15C H 0.0644 0.8291 0.7633 0.083 Uiso 1 1 calc R
N1 N 0.1872(3) 0.8504(3) 0.9065(3) 0.0392(8) Uani 1 1 d .
N2 N 0.2505(4) 1.1623(3) 0.9844(3) 0.0437(9) Uani 1 1 d .
N3 N 0.3436(4) 1.2753(3) 0.8750(3) 0.0497(10) Uani 1 1 d .
H3 H 0.3618 1.2171 0.8411 0.060 Uiso 1 1 calc R
O1 O 0.1494(3) 1.0659(2) 1.1195(2) 0.0471(8) Uani 1 1 d .
O2 O 0.1993(4) 0.6590(3) 0.9075(3) 0.0602(9) Uani 1 1 d .
O3 O 0.3883(3) 0.8388(3) 1.0266(3) 0.0573(9) Uani 1 1 d .
O4 O 0.2832(3) 1.0486(2) 0.8380(2) 0.0465(8) Uani 1 1 d .
S1 S 0.24236(11) 0.77494(9) 0.97560(9) 0.0446(4) Uani 1 1 d .
C1B C 0.3835(4) 0.7171(3) 0.3824(3) 0.0350(10) Uani 1 1 d .
C2B C 0.3000(4) 0.7201(3) 0.4536(3) 0.0388(10) Uani 1 1 d .
C3B C 0.2403(4) 0.6141(4) 0.4918(3) 0.0386(10) Uani 1 1 d .
C4B C 0.1973(4) 0.6248(4) 0.5860(4) 0.0475(11) Uani 1 1 d .
H4B H 0.2062 0.6992 0.6265 0.057 Uiso 1 1 calc R
C5B C 0.1414(5) 0.5282(4) 0.6218(4) 0.0546(12) Uani 1 1 d .
H5B H 0.1136 0.5371 0.6870 0.066 Uiso 1 1 calc R
C6B C 0.1258(5) 0.4186(4) 0.5628(4) 0.0540(13) Uani 1 1 d .
H6B H 0.0863 0.3526 0.5871 0.065 Uiso 1 1 calc R
C7B C 0.1677(4) 0.4053(4) 0.4689(4) 0.0475(12) Uani 1 1 d .
H7B H 0.1574 0.3305 0.4284 0.057 Uiso 1 1 calc R
C8B C 0.2251(4) 0.5029(4) 0.4342(3) 0.0392(10) Uani 1 1 d .
C9B C 0.4419(4) 0.8095(3) 0.3365(3) 0.0389(10) Uani 1 1 d .
C10B C 0.4345(4) 0.9984(3) 0.3255(3) 0.0387(10) Uani 1 1 d .
C11B C 0.3853(5) 1.0855(4) 0.3563(4) 0.0479(11) Uani 1 1 d .
H11B H 0.3360 1.0840 0.4104 0.057 Uiso 1 1 calc R
C12B C 0.4084(5) 1.1729(4) 0.3083(4) 0.0561(13) Uani 1 1 d .
H12B H 0.3738 1.2318 0.3290 0.067 Uiso 1 1 calc R
C13B C 0.4807(5) 1.1777(4) 0.2305(4) 0.0553(13) Uani 1 1 d .
H13B H 0.4961 1.2386 0.1970 0.066 Uiso 1 1 calc R
C14B C 0.5289(5) 1.0928(4) 0.2033(4) 0.0554(13) Uani 1 1 d .
H14B H 0.5800 1.0943 0.1504 0.067 Uiso 1 1 calc R
C15B C 0.5492(4) 0.6221(4) 0.4184(4) 0.0490(12) Uani 1 1 d .
H15D H 0.6270 0.6941 0.4237 0.074 Uiso 1 1 calc R
H15E H 0.5690 0.5547 0.3859 0.074 Uiso 1 1 calc R
H15F H 0.5380 0.6204 0.4904 0.074 Uiso 1 1 calc R
N1B N 0.4182(3) 0.6177(3) 0.3504(3) 0.0383(8) Uani 1 1 d .
N2B N 0.4100(4) 0.9061(3) 0.3684(3) 0.0426(9) Uani 1 1 d .
N3B N 0.5057(4) 1.0058(3) 0.2503(3) 0.0473(10) Uani 1 1 d .
H3B H 0.5385 0.9519 0.2308 0.057 Uiso 1 1 calc R
O1B O 0.2671(3) 0.8061(3) 0.4886(2) 0.0522(8) Uani 1 1 d .
O2B O 0.3323(3) 0.4008(2) 0.3015(3) 0.0538(9) Uani 1 1 d .
O3B O 0.1807(3) 0.4931(2) 0.2308(2) 0.0490(8) Uani 1 1 d .
O4B O 0.5176(3) 0.8068(3) 0.2740(3) 0.0500(8) Uani 1 1 d .
S1B S 0.28379(11) 0.49335(8) 0.31684(8) 0.0402(4) Uani 1 1 d .
O1C O 0.1035(5) 0.1159(4) 0.5279(4) 0.1123(15) Uiso 1 1 d .
C1C C -0.0206(7) 0.0751(6) 0.4415(6) 0.096(2) Uiso 1 1 d .
H1C1 H 0.0022 0.0514 0.3727 0.116 Uiso 1 1 calc R
H1C2 H -0.0513 0.1402 0.4395 0.116 Uiso 1 1 calc R
C2C C 0.1355(8) 0.0225(6) 0.5497(6) 0.104(2) Uiso 1 1 d .
H2C1 H 0.2099 0.0534 0.6178 0.125 Uiso 1 1 calc R
H2C2 H 0.1743 -0.0072 0.4919 0.125 Uiso 1 1 calc R
H1OB H 0.343(5) 0.896(4) 0.415(4) 0.055(13) Uiso 1 1 d .
H1O H 0.207(8) 1.149(7) 1.031(6) 0.13(3) Uiso 1 1 d .

loop_
_atom_site_aniso_label
_atom_site_aniso_U_11
_atom_site_aniso_U_22
_atom_site_aniso_U_33
_atom_site_aniso_U_23
_atom_site_aniso_U_13
_atom_site_aniso_U_12
C1 0.042(3) 0.038(2) 0.037(2) 0.0145(18) 0.0134(17) 0.020(2)
C2 0.033(2) 0.034(2) 0.046(3) 0.0143(19) 0.0086(17) 0.010(2)
C3 0.040(2) 0.043(2) 0.040(3) 0.0155(19) 0.0075(18) 0.015(2)
C4 0.051(3) 0.057(3) 0.044(3) 0.020(2) 0.019(2) 0.024(2)
C5 0.057(3) 0.073(3) 0.053(3) 0.032(3) 0.028(2) 0.030(3)
C6 0.062(3) 0.072(3) 0.073(4) 0.048(3) 0.032(3) 0.030(3)
C7 0.065(3) 0.057(3) 0.079(4) 0.039(3) 0.030(3) 0.037(3)
C8 0.043(3) 0.046(2) 0.050(3) 0.020(2) 0.0162(19) 0.022(2)
C9 0.039(2) 0.038(2) 0.044(3) 0.0124(19) 0.0090(19) 0.018(2)
C10 0.042(3) 0.037(2) 0.047(3) 0.0137(19) 0.0122(19) 0.016(2)
C11 0.064(3) 0.043(3) 0.051(3) 0.012(2) 0.026(2) 0.027(2)
C12 0.083(4) 0.043(3) 0.083(4) 0.022(3) 0.037(3) 0.035(3)
C13 0.089(4) 0.046(3) 0.078(4) 0.033(3) 0.039(3) 0.035(3)
C14 0.078(4) 0.044(3) 0.071(4) 0.031(2) 0.037(3) 0.026(3)
C15 0.056(3) 0.045(3) 0.056(3) 0.007(2) 0.005(2) 0.019(2)
N1 0.043(2) 0.0358(18) 0.043(2) 0.0120(15) 0.0161(15) 0.0171(17)
N2 0.055(3) 0.037(2) 0.046(2) 0.0152(17) 0.0203(18) 0.0207(19)
N3 0.064(3) 0.039(2) 0.056(3) 0.0176(18) 0.0266(19) 0.024(2)
O1 0.058(2) 0.0455(17) 0.0449(18) 0.0127(14) 0.0214(14) 0.0258(16)
O2 0.087(2) 0.0443(18) 0.063(2) 0.0228(15) 0.0302(17) 0.0331(18)
O3 0.045(2) 0.075(2) 0.066(2) 0.0307(17) 0.0193(15) 0.0327(18)
O4 0.057(2) 0.0401(17) 0.051(2) 0.0181(14) 0.0247(15) 0.0215(16)
S1 0.0500(8) 0.0444(7) 0.0520(8) 0.0226(5) 0.0201(5) 0.0251(6)
C1B 0.036(2) 0.034(2) 0.042(2) 0.0153(18) 0.0157(17) 0.018(2)
C2B 0.038(2) 0.030(2) 0.048(3) 0.0107(18) 0.0103(18) 0.013(2)
C3B 0.033(2) 0.042(2) 0.039(2) 0.0140(19) 0.0084(17) 0.012(2)
C4B 0.045(3) 0.055(3) 0.048(3) 0.017(2) 0.018(2) 0.021(2)
C5B 0.049(3) 0.068(3) 0.054(3) 0.028(3) 0.025(2) 0.020(3)
C6B 0.050(3) 0.058(3) 0.064(3) 0.037(3) 0.022(2) 0.018(3)
C7B 0.041(3) 0.040(2) 0.060(3) 0.021(2) 0.009(2) 0.012(2)
C8B 0.033(2) 0.045(2) 0.043(3) 0.0191(19) 0.0074(17) 0.016(2)
C9B 0.038(2) 0.040(2) 0.043(3) 0.0128(19) 0.0135(18) 0.017(2)
C10B 0.038(2) 0.034(2) 0.044(3) 0.0128(18) 0.0112(18) 0.012(2)
C11B 0.053(3) 0.038(2) 0.057(3) 0.009(2) 0.016(2) 0.025(2)
C12B 0.061(3) 0.038(2) 0.067(4) 0.016(2) 0.005(2) 0.023(2)
C13B 0.056(3) 0.044(3) 0.069(4) 0.030(2) 0.014(2) 0.017(3)
C14B 0.063(3) 0.049(3) 0.069(3) 0.031(2) 0.030(2) 0.025(3)
C15B 0.045(3) 0.051(3) 0.056(3) 0.019(2) 0.009(2) 0.025(2)
N1B 0.040(2) 0.0357(18) 0.045(2) 0.0168(15) 0.0125(15) 0.0177(17)
N2B 0.048(2) 0.0315(19) 0.056(2) 0.0166(17) 0.0247(18) 0.0175(18)
N3B 0.051(2) 0.037(2) 0.062(3) 0.0218(18) 0.0216(18) 0.0188(19)
O1B 0.062(2) 0.0430(17) 0.063(2) 0.0172(15) 0.0313(16) 0.0266(17)
O2B 0.072(2) 0.0380(16) 0.066(2) 0.0199(14) 0.0250(16) 0.0330(17)
O3B 0.0565(19) 0.0447(16) 0.0427(18) 0.0104(13) 0.0034(13) 0.0216(15)
O4B 0.061(2) 0.0426(17) 0.066(2) 0.0265(15) 0.0354(17) 0.0282(17)
S1B 0.0466(7) 0.0322(6) 0.0434(7) 0.0132(4) 0.0101(5) 0.0168(5)

loop_
_atom_type_symbol
_atom_type_description
_atom_type_scat_dispersion_real
_atom_type_scat_dispersion_imag
_atom_type_scat_source
C C 0.0181 0.0091 'International Tables Vol C Tables 4.2.6.8 and 6.1.1.4'
H H 0.0000 0.0000 'International Tables Vol C Tables 4.2.6.8 and 6.1.1.4'
N N 0.0311 0.0180 'International Tables Vol C Tables 4.2.6.8 and 6.1.1.4'
O O 0.0492 0.0322 'International Tables Vol C Tables 4.2.6.8 and 6.1.1.4'
S S 0.3331 0.5567 'International Tables Vol C Tables 4.2.6.8 and 6.1.1.4'

loop_
_geom_angle_atom_site_label_1
_geom_angle_atom_site_label_2
_geom_angle_atom_site_label_3
_geom_angle
_geom_angle_site_symmetry_1
_geom_angle_site_symmetry_3
C2 C1 C9 124.6(4) . .
C2 C1 N1 120.2(3) . .
C9 C1 N1 114.9(4) . .
O1 C2 C1 124.2(4) . .
O1 C2 C3 116.4(4) . .
C1 C2 C3 119.3(4) . .
C8 C3 C4 117.7(4) . .
C8 C3 C2 123.0(4) . .
C4 C3 C2 119.3(4) . .
C5 C4 C3 121.1(4) . .
C5 C4 H4 119.5 . .
C3 C4 H4 119.5 . .
C4 C5 C6 120.6(4) . .
C4 C5 H5 119.7 . .
C6 C5 H5 119.7 . .
C5 C6 C7 119.6(4) . .
C5 C6 H6 120.2 . .
C7 C6 H6 120.2 . .
C6 C7 C8 119.6(4) . .
C6 C7 H7 120.2 . .
C8 C7 H7 120.2 . .
C7 C8 C3 121.4(4) . .
C7 C8 S1 121.1(3) . .
C3 C8 S1 117.4(3) . .
O4 C9 N2 121.4(4) . .
O4 C9 C1 125.4(4) . .
N2 C9 C1 113.2(4) . .
N3 C10 N2 121.2(4) . .
N3 C10 C11 117.6(4) . .
N2 C10 C11 121.2(4) . .
C12 C11 C10 119.6(4) . .
C12 C11 H11 120.2 . .
C10 C11 H11 120.2 . .
C11 C12 C13 121.0(4) . .
C11 C12 H12 119.5 . .
C13 C12 H12 119.5 . .
C14 C13 C12 118.1(4) . .
C14 C13 H13 120.9 . .
C12 C13 H13 120.9 . .
C13 C14 N3 120.2(5) . .
C13 C14 H14 119.9 . .
N3 C14 H14 119.9 . .
N1 C15 H15A 109.5 . .
N1 C15 H15B 109.5 . .
H15A C15 H15B 109.5 . .
N1 C15 H15C 109.5 . .
H15A C15 H15C 109.5 . .
H15B C15 H15C 109.5 . .
C1 N1 C15 115.8(3) . .
C1 N1 S1 114.2(3) . .
C15 N1 S1 117.8(3) . .
C10 N2 C9 125.5(4) . .
C10 N2 H1O 124(5) . .
C9 N2 H1O 109(5) . .
C10 N3 C14 123.3(4) . .
C10 N3 H3 118.3 . .
C14 N3 H3 118.3 . .
O2 S1 O3 118.0(2) . .
O2 S1 N1 108.48(19) . .
O3 S1 N1 108.55(18) . .
O2 S1 C8 109.7(2) . .
O3 S1 C8 108.4(2) . .
N1 S1 C8 102.56(18) . .
C2B C1B N1B 120.6(3) . .
C2B C1B C9B 124.6(3) . .
N1B C1B C9B 114.8(3) . .
O1B C2B C1B 124.8(4) . .
O1B C2B C3B 116.4(4) . .
C1B C2B C3B 118.8(3) . .
C4B C3B C8B 117.9(4) . .
C4B C3B C2B 120.2(4) . .
C8B C3B C2B 121.9(4) . .
C5B C4B C3B 120.9(4) . .
C5B C4B H4B 119.6 . .
C3B C4B H4B 119.6 . .
C4B C5B C6B 120.2(4) . .
C4B C5B H5B 119.9 . .
C6B C5B H5B 119.9 . .
C7B C6B C5B 120.2(4) . .
C7B C6B H6B 119.9 . .
C5B C6B H6B 119.9 . .
C6B C7B C8B 119.2(4) . .
C6B C7B H7B 120.4 . .
C8B C7B H7B 120.4 . .
C7B C8B C3B 121.6(4) . .
C7B C8B S1B 121.9(3) . .
C3B C8B S1B 116.5(3) . .
O4B C9B N2B 120.9(4) . .
O4B C9B C1B 124.3(4) . .
N2B C9B C1B 114.9(4) . .
N3B C10B N2B 120.2(4) . .
N3B C10B C11B 117.8(4) . .
N2B C10B C11B 121.9(4) . .
C12B C11B C10B 119.5(5) . .
C12B C11B H11B 120.3 . .
C10B C11B H11B 120.3 . .
C11B C12B C13B 121.4(4) . .
C11B C12B H12B 119.3 . .
C13B C12B H12B 119.3 . .
C14B C13B C12B 117.7(4) . .
C14B C13B H13B 121.2 . .
C12B C13B H13B 121.2 . .
N3B C14B C13B 121.0(5) . .
N3B C14B H14B 119.5 . .
C13B C14B H14B 119.5 . .
N1B C15B H15D 109.5 . .
N1B C15B H15E 109.5 . .
H15D C15B H15E 109.5 . .
N1B C15B H15F 109.5 . .
H15D C15B H15F 109.5 . .
H15E C15B H15F 109.5 . .
C1B N1B C15B 115.7(3) . .
C1B N1B S1B 113.4(3) . .
C15B N1B S1B 115.6(3) . .
C10B N2B C9B 126.7(4) . .
C10B N2B H1OB 118(3) . .
C9B N2B H1OB 114(3) . .
C10B N3B C14B 122.5(4) . .
C10B N3B H3B 118.7 . .
C14B N3B H3B 118.7 . .
O2B S1B O3B 118.51(18) . .
O2B S1B N1B 108.83(18) . .
O3B S1B N1B 108.23(17) . .
O2B S1B C8B 108.84(19) . .
O3B S1B C8B 109.59(18) . .
N1B S1B C8B 101.48(18) . .
C2C O1C C1C 111.5(5) . .
O1C C1C C2C 113.7(6) . 2_556
O1C C1C H1C1 108.8 . .
C2C C1C H1C1 108.8 2_556 .
O1C C1C H1C2 108.8 . .
C2C C1C H1C2 108.8 2_556 .
H1C1 C1C H1C2 107.7 . .
O1C C2C C1C 116.4(6) . 2_556
O1C C2C H2C1 108.2 . .
C1C C2C H2C1 108.2 2_556 .
O1C C2C H2C2 108.2 . .
C1C C2C H2C2 108.2 2_556 .
H2C1 C2C H2C2 107.3 . .

loop_
_geom_bond_atom_site_label_1
_geom_bond_atom_site_label_2
_geom_bond_distance
_geom_bond_site_symmetry_2
C1 C2 1.402(6) .
C1 C9 1.429(6) .
C1 N1 1.455(5) .
C2 O1 1.279(5) .
C2 C3 1.505(6) .
C3 C8 1.396(6) .
C3 C4 1.396(6) .
C4 C5 1.374(6) .
C4 H4 0.9500 .
C5 C6 1.382(7) .
C5 H5 0.9500 .
C6 C7 1.384(7) .
C6 H6 0.9500 .
C7 C8 1.388(6) .
C7 H7 0.9500 .
C8 S1 1.764(4) .
C9 O4 1.245(5) .
C9 N2 1.404(5) .
C10 N3 1.335(6) .
C10 N2 1.357(5) .
C10 C11 1.400(6) .
C11 C12 1.365(6) .
C11 H11 0.9500 .
C12 C13 1.392(7) .
C12 H12 0.9500 .
C13 C14 1.350(6) .
C13 H13 0.9500 .
C14 N3 1.362(5) .
C14 H14 0.9500 .
C15 N1 1.455(5) .
C15 H15A 0.9800 .
C15 H15B 0.9800 .
C15 H15C 0.9800 .
N1 S1 1.629(3) .
N2 H1O 0.83(8) .
N3 H3 0.8800 .
O2 S1 1.430(3) .
O3 S1 1.432(3) .
C1B C2B 1.393(6) .
C1B N1B 1.434(5) .
C1B C9B 1.436(6) .
C2B O1B 1.278(5) .
C2B C3B 1.512(6) .
C3B C4B 1.388(6) .
C3B C8B 1.401(6) .
C4B C5B 1.387(6) .
C4B H4B 0.9500 .
C5B C6B 1.389(7) .
C5B H5B 0.9500 .
C6B C7B 1.379(6) .
C6B H6B 0.9500 .
C7B C8B 1.392(6) .
C7B H7B 0.9500 .
C8B S1B 1.757(4) .
C9B O4B 1.242(5) .
C9B N2B 1.384(5) .
C10B N3B 1.340(5) .
C10B N2B 1.374(5) .
C10B C11B 1.391(5) .
C11B C12B 1.364(6) .
C11B H11B 0.9500 .
C12B C13B 1.377(7) .
C12B H12B 0.9500 .
C13B C14B 1.352(6) .
C13B H13B 0.9500 .
C14B N3B 1.350(5) .
C14B H14B 0.9500 .
C15B N1B 1.490(5) .
C15B H15D 0.9800 .
C15B H15E 0.9800 .
C15B H15F 0.9800 .
N1B S1B 1.637(3) .
N2B H1OB 1.01(5) .
N3B H3B 0.8800 .
O2B S1B 1.426(3) .
O3B S1B 1.430(3) .
O1C C2C 1.410(8) .
O1C C1C 1.437(8) .
C1C C2C 1.452(9) 2_556
C1C H1C1 0.9900 .
C1C H1C2 0.9900 .
C2C C1C 1.452(9) 2_556
C2C H2C1 0.9900 .
C2C H2C2 0.9900 .

loop_
_geom_hbond_atom_site_label_D
_geom_hbond_atom_site_label_H
_geom_hbond_atom_site_label_A
_geom_hbond_distance_DH
_geom_hbond_distance_HA
_geom_hbond_distance_DA
_geom_hbond_angle_DHA
_geom_hbond_site_symmetry_A
N3 H3 O4 0.88 2.01 2.653(4) 129.0 .
N3 H3 O4B 0.88 2.17 2.872(5) 135.8 2_676
N3B H3B O4B 0.88 2.00 2.657(4) 130.9 .
N3B H3B O4 0.88 2.22 2.893(5) 132.9 2_676
N2B H1OB O1B 1.01(5) 1.73(5) 2.597(5) 142(4) .
N2 H1O O1 0.83(8) 1.79(8) 2.544(5) 151(7) .

loop_
_geom_torsion_atom_site_label_1
_geom_torsion_atom_site_label_2
_geom_torsion_atom_site_label_3
_geom_torsion_atom_site_label_4
_geom_torsion
_geom_torsion_site_symmetry_4
C9 C1 C2 O1 1.4(6) .
N1 C1 C2 O1 -171.9(4) .
C9 C1 C2 C3 -175.8(3) .
N1 C1 C2 C3 11.0(5) .
O1 C2 C3 C8 -164.0(4) .
C1 C2 C3 C8 13.4(6) .
O1 C2 C3 C4 13.3(6) .
C1 C2 C3 C4 -169.4(4) .
C8 C3 C4 C5 0.5(7) .
C2 C3 C4 C5 -177.0(4) .
C3 C4 C5 C6 -1.0(7) .
C4 C5 C6 C7 0.8(8) .
C5 C6 C7 C8 -0.1(8) .
C6 C7 C8 C3 -0.4(7) .
C6 C7 C8 S1 176.7(4) .
C4 C3 C8 C7 0.2(6) .
C2 C3 C8 C7 177.6(4) .
C4 C3 C8 S1 -176.9(3) .
C2 C3 C8 S1 0.4(6) .
C2 C1 C9 O4 -176.3(4) .
N1 C1 C9 O4 -2.7(6) .
C2 C1 C9 N2 1.7(6) .
N1 C1 C9 N2 175.3(3) .
N3 C10 C11 C12 1.7(7) .
N2 C10 C11 C12 -177.9(4) .
C10 C11 C12 C13 0.6(8) .
C11 C12 C13 C14 -3.2(8) .
C12 C13 C14 N3 3.6(8) .
C2 C1 N1 C15 93.8(4) .
C9 C1 N1 C15 -80.0(5) .
C2 C1 N1 S1 -47.8(4) .
C9 C1 N1 S1 138.3(3) .
N3 C10 N2 C9 -11.3(7) .
C11 C10 N2 C9 168.3(4) .
O4 C9 N2 C10 1.4(6) .
C1 C9 N2 C10 -176.7(4) .
N2 C10 N3 C14 178.2(4) .
C11 C10 N3 C14 -1.3(7) .
C13 C14 N3 C10 -1.4(8) .
C1 N1 S1 O2 169.2(3) .
C15 N1 S1 O2 28.3(4) .
C1 N1 S1 O3 -61.5(3) .
C15 N1 S1 O3 157.7(3) .
C1 N1 S1 C8 53.2(3) .
C15 N1 S1 C8 -87.7(4) .
C7 C8 S1 O2 36.7(4) .
C3 C8 S1 O2 -146.2(3) .
C7 C8 S1 O3 -93.5(4) .
C3 C8 S1 O3 83.7(4) .
C7 C8 S1 N1 151.8(4) .
C3 C8 S1 N1 -31.0(4) .
N1B C1B C2B O1B 178.0(4) .
C9B C1B C2B O1B -1.4(6) .
N1B C1B C2B C3B -3.2(5) .
C9B C1B C2B C3B 177.3(3) .
O1B C2B C3B C4B -22.3(5) .
C1B C2B C3B C4B 158.8(4) .
O1B C2B C3B C8B 157.0(4) .
C1B C2B C3B C8B -21.8(6) .
C8B C3B C4B C5B 0.2(6) .
C2B C3B C4B C5B 179.6(4) .
C3B C4B C5B C6B -0.9(7) .
C4B C5B C6B C7B 0.9(7) .
C5B C6B C7B C8B -0.2(7) .
C6B C7B C8B C3B -0.5(6) .
C6B C7B C8B S1B 178.8(3) .
C4B C3B C8B C7B 0.5(6) .
C2B C3B C8B C7B -178.8(4) .
C4B C3B C8B S1B -178.8(3) .
C2B C3B C8B S1B 1.8(5) .
C2B C1B C9B O4B 179.2(4) .
N1B C1B C9B O4B -0.3(6) .
C2B C1B C9B N2B 0.3(6) .
N1B C1B C9B N2B -179.2(3) .
N3B C10B C11B C12B 1.2(6) .
N2B C10B C11B C12B -177.6(4) .
C10B C11B C12B C13B -0.6(7) .
C11B C12B C13B C14B -0.3(7) .
C12B C13B C14B N3B 0.6(7) .
C2B C1B N1B C15B -90.7(5) .
C9B C1B N1B C15B 88.8(4) .
C2B C1B N1B S1B 46.1(4) .
C9B C1B N1B S1B -134.3(3) .
N3B C10B N2B C9B -5.6(7) .
C11B C10B N2B C9B 173.3(4) .
O4B C9B N2B C10B 11.3(6) .
C1B C9B N2B C10B -169.8(4) .
N2B C10B N3B C14B 178.0(4) .
C11B C10B N3B C14B -0.9(6) .
C13B C14B N3B C10B 0.0(7) .
C1B N1B S1B O2B -171.7(3) .
C15B N1B S1B O2B -34.9(4) .
C1B N1B S1B O3B 58.2(3) .
C15B N1B S1B O3B -164.9(3) .
C1B N1B S1B C8B -57.1(3) .
C15B N1B S1B C8B 79.8(3) .
C7B C8B S1B O2B -30.6(4) .
C3B C8B S1B O2B 148.7(3) .
C7B C8B S1B O3B 100.4(3) .
C3B C8B S1B O3B -80.2(3) .
C7B C8B S1B N1B -145.3(3) .
C3B C8B S1B N1B 34.1(3) .
C2C O1C C1C C2C 46.0(9) 2_556
C1C O1C C2C C1C -47.3(10) 2_556
